data_7152617
loop_
_publ_author_name
'Iaroshenko, Viktor O.'
'Savych, Iryna'
'Villinger, Alexander'
'Sosnovskikh, Vyacheslav Ya'
'Langer, Peter'

_publ_section_title
;
 Reactions of 3-acylchromones with dimethyl 1,3-acetonedicarboxylate and
 1,3-diphenylacetone: one-pot synthesis of functionalized
 2-hydroxybenzophenones, 6H-benzo[c]chromenes and benzo[c]coumarins.
;
_journal_issue 47
_journal_name_full 'Organic &amp; biomolecular chemistry'
_journal_page_first 9344
_journal_page_last 9348
_journal_paper_doi 10.1039/c2ob07020k
_journal_volume 10
_journal_year 2012
_chemical_absolute_configuration ad
_chemical_formula_moiety 'C20 H13 F7 O7'
_chemical_formula_sum 'C20 H13 F7 O7'
_chemical_formula_weight 498.30
_chemical_name_systematic
;
?
;
_space_group_IT_number 4
_symmetry_cell_setting monoclinic
_symmetry_Int_Tables_number 4
_symmetry_space_group_name_Hall 'P 2yb'
_symmetry_space_group_name_H-M 'P 1 21 1'
_atom_sites_solution_hydrogens geom
_atom_sites_solution_primary direct
_atom_sites_solution_secondary difmap
_audit_creation_method SHELXL-97
_cell_angle_alpha 90.00
_cell_angle_beta 91.526(12)
_cell_angle_gamma 90.00
_cell_formula_units_Z 2
_cell_length_a 10.7404(19)
_cell_length_b 7.6871(15)
_cell_length_c 12.188(2)
_cell_measurement_reflns_used 3168
_cell_measurement_temperature 173(2)
_cell_measurement_theta_max 61.299
_cell_measurement_theta_min 4.990
_cell_volume 1005.9(3)
_computing_cell_refinement 'Bruker Apex V7.51A'
_computing_data_collection 'Bruker Apex V7.51A'
_computing_data_reduction 'Bruker SAINT'
_computing_molecular_graphics 'ORTEP-3v2.01 (Farrugia, 1997)'
_computing_publication_material SHELXL-97
_computing_structure_refinement 'SHELXL-97 (Sheldrick, 1997)'
_computing_structure_solution 'SHELXS-97 (Sheldrick, 1997)'
_diffrn_ambient_temperature 173(2)
_diffrn_measured_fraction_theta_full 0.999
_diffrn_measured_fraction_theta_max 0.999
_diffrn_measurement_device_type 'Bruker-Nonius Apex X8-CCD-diffractometer'
_diffrn_measurement_method 'phi and omega scans'
_diffrn_radiation_monochromator graphite
_diffrn_radiation_source 'sealed tube'
_diffrn_radiation_type MoK\a
_diffrn_radiation_wavelength 0.71073
_diffrn_reflns_av_R_equivalents 0.0281
_diffrn_reflns_av_sigmaI/netI 0.0411
_diffrn_reflns_limit_h_max 14
_diffrn_reflns_limit_h_min -15
_diffrn_reflns_limit_k_max 10
_diffrn_reflns_limit_k_min -7
_diffrn_reflns_limit_l_max 17
_diffrn_reflns_limit_l_min -17
_diffrn_reflns_number 11496
_diffrn_reflns_theta_full 30.00
_diffrn_reflns_theta_max 30.00
_diffrn_reflns_theta_min 2.49
_exptl_absorpt_coefficient_mu 0.164
_exptl_absorpt_correction_T_max 0.9918
_exptl_absorpt_correction_T_min 0.8798
_exptl_absorpt_correction_type multi-scan
_exptl_absorpt_process_details '(SADABS; Sheldrick, 2004)'
_exptl_crystal_colour colourless
_exptl_crystal_density_diffrn 1.645
_exptl_crystal_density_method 'not measured'
_exptl_crystal_description needle
_exptl_crystal_F_000 504
_exptl_crystal_size_max 0.80
_exptl_crystal_size_mid 0.12
_exptl_crystal_size_min 0.05
_refine_diff_density_max 0.252
_refine_diff_density_min -0.225
_refine_diff_density_rms 0.049
_refine_ls_abs_structure_details 'Flack H D (1983), Acta Cryst. A39, 876-881'
_refine_ls_abs_structure_Flack 0.2(5)
_refine_ls_extinction_method none
_refine_ls_goodness_of_fit_ref 1.025
_refine_ls_hydrogen_treatment mixed
_refine_ls_matrix_type full
_refine_ls_number_parameters 317
_refine_ls_number_reflns 5141
_refine_ls_number_restraints 1
_refine_ls_restrained_S_all 1.025
_refine_ls_R_factor_all 0.0564
_refine_ls_R_factor_gt 0.0397
_refine_ls_shift/su_max 0.000
_refine_ls_shift/su_mean 0.000
_refine_ls_structure_factor_coef Fsqd
_refine_ls_weighting_details 'calc w=1/[\s^2^(Fo^2^)+(0.0476P)^2^+0.0685P] where P=(Fo^2^+2Fc^2^)/3'
_refine_ls_weighting_scheme calc
_refine_ls_wR_factor_gt 0.0895
_refine_ls_wR_factor_ref 0.0975
_reflns_number_gt 4176
_reflns_number_total 5141
_reflns_threshold_expression >2\s(I)
_cod_data_source_file c2ob07020k.txt
_cod_data_source_block is_is82
_cod_original_sg_symbol_H-M 'P 21'
_cod_database_code 7152617

loop_
_symmetry_equiv_pos_as_xyz
'x, y, z'
'-x, y+1/2, -z'

loop_
_atom_site_label
_atom_site_type_symbol
_atom_site_fract_x
_atom_site_fract_y
_atom_site_fract_z
_atom_site_U_iso_or_equiv
_atom_site_adp_type
_atom_site_occupancy
_atom_site_symmetry_multiplicity
_atom_site_calc_flag
_atom_site_refinement_flags
O1 O 0.65085(13) 0.2111(2) 0.63931(11) 0.0271(3) Uani 1 1 d .
O2 O 0.46814(14) 0.2222(2) 0.77217(10) 0.0358(4) Uani 1 1 d .
O3 O 0.27144(13) 0.2291(2) 0.70461(10) 0.0300(3) Uani 1 1 d .
O4 O 0.81401(14) 0.1171(2) 0.46292(14) 0.0407(4) Uani 1 1 d .
O5 O 0.78921(13) 0.3978(2) 0.41527(12) 0.0317(3) Uani 1 1 d .
O6 O 0.35592(12) 0.38579(19) 0.19808(10) 0.0237(3) Uani 1 1 d .
O7 O 0.20096(12) 0.4120(2) 0.32176(11) 0.0245(3) Uani 1 1 d .
F1 F 0.32916(11) 0.01917(16) 0.22902(10) 0.0301(3) Uani 1 1 d .
F2 F 0.17243(11) 0.06598(17) 0.33715(9) 0.0318(3) Uani 1 1 d .
F3 F 0.21878(15) 0.1475(2) 0.06044(10) 0.0529(4) Uani 1 1 d .
F4 F 0.07605(15) 0.2823(2) 0.15089(12) 0.0557(5) Uani 1 1 d .
F5 F 0.00492(17) -0.0137(3) 0.04046(15) 0.0767(6) Uani 1 1 d .
F6 F -0.02738(15) -0.0104(3) 0.21173(16) 0.0706(6) Uani 1 1 d .
F7 F 0.12266(17) -0.1655(2) 0.14896(17) 0.0658(5) Uani 1 1 d .
C1 C 0.43582(17) 0.2441(3) 0.57903(13) 0.0219(4) Uani 1 1 d .
C2 C 0.56378(17) 0.2319(3) 0.55817(13) 0.0210(4) Uani 1 1 d .
C3 C 0.60741(16) 0.2411(3) 0.45079(13) 0.0214(4) Uani 1 1 d .
C4 C 0.52233(17) 0.2577(3) 0.36171(13) 0.0202(4) Uani 1 1 d .
C5 C 0.39431(17) 0.2760(3) 0.38417(13) 0.0207(4) Uani 1 1 d .
C6 C 0.35170(17) 0.2679(3) 0.49083(13) 0.0226(4) Uani 1 1 d .
H6 H 0.2652 0.2787 0.5038 0.027 Uiso 1 1 calc R
C7 C 0.39438(18) 0.2313(3) 0.69363(14) 0.0248(4) Uani 1 1 d .
C8 C 0.2302(2) 0.1932(4) 0.81551(17) 0.0404(6) Uani 1 1 d .
H8A H 0.2734 0.0900 0.8444 0.061 Uiso 1 1 calc R
H8B H 0.1401 0.1723 0.8137 0.061 Uiso 1 1 calc R
H8C H 0.2493 0.2932 0.8629 0.061 Uiso 1 1 calc R
C9 C 0.74827(18) 0.2409(3) 0.44245(14) 0.0248(4) Uani 1 1 d .
C10 C 0.9243(2) 0.4157(4) 0.4103(2) 0.0493(7) Uani 1 1 d .
H10A H 0.9626 0.3824 0.4811 0.074 Uiso 1 1 calc R
H10B H 0.9454 0.5368 0.3940 0.074 Uiso 1 1 calc R
H10C H 0.9556 0.3399 0.3526 0.074 Uiso 1 1 calc R
C11 C 0.55865(17) 0.2589(3) 0.24530(14) 0.0222(4) Uani 1 1 d .
C12 C 0.67137(19) 0.1940(3) 0.20624(15) 0.0277(4) Uani 1 1 d .
H12 H 0.7296 0.1424 0.2564 0.033 Uiso 1 1 calc R
C13 C 0.6997(2) 0.2035(3) 0.09539(16) 0.0318(5) Uani 1 1 d .
H13 H 0.7769 0.1604 0.0705 0.038 Uiso 1 1 calc R
C14 C 0.6136(2) 0.2766(3) 0.02163(15) 0.0322(5) Uani 1 1 d .
H14 H 0.6329 0.2852 -0.0538 0.039 Uiso 1 1 calc R
C15 C 0.49946(19) 0.3374(3) 0.05731(15) 0.0276(4) Uani 1 1 d .
H15 H 0.4407 0.3865 0.0066 0.033 Uiso 1 1 calc R
C16 C 0.47223(17) 0.3255(3) 0.16815(14) 0.0217(4) Uani 1 1 d .
C17 C 0.29922(17) 0.3075(3) 0.29153(14) 0.0202(4) Uani 1 1 d .
C18 C 0.23785(17) 0.1350(3) 0.25344(13) 0.0230(4) Uani 1 1 d .
C19 C 0.1486(2) 0.1409(3) 0.15102(16) 0.0335(5) Uani 1 1 d .
C20 C 0.0631(2) -0.0164(4) 0.1374(2) 0.0480(7) Uani 1 1 d .
H1 H 0.615(2) 0.203(4) 0.694(2) 0.042(8) Uiso 1 1 d .
H2 H 0.233(2) 0.498(4) 0.3579(19) 0.030(6) Uiso 1 1 d .

loop_
_atom_site_aniso_label
_atom_site_aniso_U_11
_atom_site_aniso_U_22
_atom_site_aniso_U_33
_atom_site_aniso_U_23
_atom_site_aniso_U_13
_atom_site_aniso_U_12
O1 0.0268(7) 0.0329(9) 0.0212(6) -0.0012(6) -0.0068(5) 0.0037(6)
O2 0.0412(9) 0.0461(11) 0.0199(6) 0.0007(6) -0.0027(6) 0.0096(8)
O3 0.0345(8) 0.0341(9) 0.0217(6) 0.0017(6) 0.0058(5) 0.0037(7)
O4 0.0244(7) 0.0364(10) 0.0610(10) 0.0163(8) -0.0031(7) 0.0044(7)
O5 0.0221(7) 0.0307(9) 0.0423(8) 0.0042(7) 0.0017(6) -0.0026(6)
O6 0.0218(6) 0.0259(8) 0.0235(6) 0.0076(5) 0.0001(5) 0.0007(6)
O7 0.0205(6) 0.0259(8) 0.0268(6) -0.0035(6) -0.0028(5) 0.0028(6)
F1 0.0294(6) 0.0232(7) 0.0378(6) -0.0033(5) 0.0017(5) 0.0019(5)
F2 0.0352(6) 0.0340(8) 0.0263(5) 0.0024(5) 0.0039(5) -0.0136(6)
F3 0.0621(10) 0.0752(12) 0.0212(5) -0.0017(6) -0.0012(6) -0.0154(8)
F4 0.0618(10) 0.0496(11) 0.0537(8) -0.0127(7) -0.0353(8) 0.0190(8)
F5 0.0645(11) 0.0998(17) 0.0644(10) -0.0396(10) -0.0276(8) -0.0114(11)
F6 0.0391(9) 0.0944(16) 0.0785(11) -0.0289(11) 0.0075(8) -0.0258(9)
F7 0.0607(11) 0.0424(11) 0.0938(13) -0.0229(9) -0.0087(10) -0.0121(9)
C1 0.0255(9) 0.0214(10) 0.0188(7) -0.0013(7) -0.0007(6) 0.0011(8)
C2 0.0237(9) 0.0173(10) 0.0218(7) 0.0008(7) -0.0049(6) -0.0008(8)
C3 0.0192(8) 0.0217(10) 0.0230(7) -0.0002(7) -0.0021(6) 0.0001(8)
C4 0.0218(9) 0.0180(10) 0.0209(7) 0.0013(7) -0.0012(6) -0.0003(7)
C5 0.0203(9) 0.0212(10) 0.0205(7) 0.0010(7) -0.0033(6) 0.0000(7)
C6 0.0225(9) 0.0241(11) 0.0211(7) 0.0008(7) 0.0002(6) -0.0012(8)
C7 0.0326(10) 0.0206(10) 0.0212(7) 0.0000(7) 0.0002(7) 0.0062(9)
C8 0.0516(14) 0.0445(16) 0.0259(9) 0.0049(9) 0.0139(9) 0.0109(11)
C9 0.0226(9) 0.0267(11) 0.0249(8) 0.0018(8) -0.0028(7) -0.0005(8)
C10 0.0221(11) 0.0554(18) 0.0704(16) 0.0093(14) 0.0033(10) -0.0104(11)
C11 0.0210(9) 0.0224(11) 0.0231(7) 0.0017(7) 0.0012(6) -0.0005(8)
C12 0.0264(10) 0.0307(12) 0.0260(8) -0.0004(7) 0.0017(7) 0.0014(8)
C13 0.0288(10) 0.0383(14) 0.0287(9) -0.0023(8) 0.0071(8) 0.0003(9)
C14 0.0346(11) 0.0401(14) 0.0220(8) 0.0021(8) 0.0041(7) -0.0040(10)
C15 0.0287(10) 0.0310(12) 0.0230(8) 0.0052(7) -0.0009(7) -0.0042(9)
C16 0.0217(9) 0.0211(10) 0.0221(8) 0.0027(7) -0.0007(7) -0.0018(8)
C17 0.0182(8) 0.0230(10) 0.0193(7) 0.0020(7) -0.0018(6) -0.0008(7)
C18 0.0229(9) 0.0256(11) 0.0204(7) 0.0011(7) 0.0014(6) -0.0016(8)
C19 0.0344(11) 0.0388(14) 0.0269(9) -0.0065(9) -0.0067(8) 0.0019(10)
C20 0.0370(13) 0.0526(18) 0.0537(14) -0.0204(13) -0.0086(11) -0.0083(12)

loop_
_atom_type_symbol
_atom_type_description
_atom_type_scat_dispersion_real
_atom_type_scat_dispersion_imag
_atom_type_scat_source
C C 0.0033 0.0016 'International Tables Vol C Tables 4.2.6.8 and 6.1.1.4'
H H 0.0000 0.0000 'International Tables Vol C Tables 4.2.6.8 and 6.1.1.4'
O O 0.0106 0.0060 'International Tables Vol C Tables 4.2.6.8 and 6.1.1.4'
F F 0.0171 0.0103 'International Tables Vol C Tables 4.2.6.8 and 6.1.1.4'

loop_
_geom_angle_atom_site_label_1
_geom_angle_atom_site_label_2
_geom_angle_atom_site_label_3
_geom_angle
C2 O1 H1 107(2)
C7 O3 C8 114.96(16)
C9 O5 C10 115.57(19)
C16 O6 C17 118.08(14)
C17 O7 H2 106.3(15)
C6 C1 C2 118.95(15)
C6 C1 C7 122.00(17)
C2 C1 C7 119.05(15)
O1 C2 C3 116.51(16)
O1 C2 C1 122.36(15)
C3 C2 C1 121.13(15)
C2 C3 C4 119.89(16)
C2 C3 C9 114.84(15)
C4 C3 C9 125.19(15)
C3 C4 C5 118.30(15)
C3 C4 C11 123.90(16)
C5 C4 C11 117.80(15)
C6 C5 C4 121.44(15)
C6 C5 C17 118.00(16)
C4 C5 C17 120.56(15)
C5 C6 C1 120.17(17)
C5 C6 H6 119.9
C1 C6 H6 119.9
O2 C7 O3 122.82(16)
O2 C7 C1 122.36(18)
O3 C7 C1 114.81(15)
O3 C8 H8A 109.5
O3 C8 H8B 109.5
H8A C8 H8B 109.5
O3 C8 H8C 109.5
H8A C8 H8C 109.5
H8B C8 H8C 109.5
O4 C9 O5 124.84(19)
O4 C9 C3 124.4(2)
O5 C9 C3 110.64(17)
O5 C10 H10A 109.5
O5 C10 H10B 109.5
H10A C10 H10B 109.5
O5 C10 H10C 109.5
H10A C10 H10C 109.5
H10B C10 H10C 109.5
C16 C11 C12 117.66(16)
C16 C11 C4 117.29(17)
C12 C11 C4 125.02(16)
C13 C12 C11 121.45(19)
C13 C12 H12 119.3
C11 C12 H12 119.3
C14 C13 C12 119.3(2)
C14 C13 H13 120.4
C12 C13 H13 120.4
C13 C14 C15 120.61(18)
C13 C14 H14 119.7
C15 C14 H14 119.7
C14 C15 C16 119.35(18)
C14 C15 H15 120.3
C16 C15 H15 120.3
O6 C16 C15 116.48(16)
O6 C16 C11 121.99(15)
C15 C16 C11 121.52(18)
O7 C17 O6 108.06(15)
O7 C17 C5 113.36(15)
O6 C17 C5 111.37(15)
O7 C17 C18 104.81(15)
O6 C17 C18 107.89(13)
C5 C17 C18 111.00(15)
F2 C18 F1 107.33(16)
F2 C18 C17 109.47(14)
F1 C18 C17 108.79(14)
F2 C18 C19 107.08(16)
F1 C18 C19 106.00(15)
C17 C18 C19 117.70(16)
F4 C19 F3 107.8(2)
F4 C19 C20 107.16(19)
F3 C19 C20 106.73(19)
F4 C19 C18 111.81(17)
F3 C19 C18 108.12(17)
C20 C19 C18 114.9(2)
F7 C20 F5 109.0(2)
F7 C20 F6 108.3(3)
F5 C20 F6 105.6(2)
F7 C20 C19 112.8(2)
F5 C20 C19 110.7(2)
F6 C20 C19 110.0(2)

loop_
_geom_bond_atom_site_label_1
_geom_bond_atom_site_label_2
_geom_bond_distance
O1 C2 1.352(2)
O1 H1 0.78(3)
O2 C7 1.228(2)
O3 C7 1.331(2)
O3 C8 1.460(2)
O4 C9 1.207(3)
O5 C9 1.329(3)
O5 C10 1.460(3)
O6 C16 1.390(2)
O6 C17 1.438(2)
O7 C17 1.384(2)
O7 H2 0.86(3)
F1 C18 1.363(2)
F2 C18 1.362(2)
F3 C19 1.354(3)
F4 C19 1.337(3)
F5 C20 1.321(3)
F6 C20 1.347(3)
F7 C20 1.318(4)
C1 C6 1.398(2)
C1 C2 1.408(3)
C1 C7 1.480(2)
C2 C3 1.404(2)
C3 C4 1.406(2)
C3 C9 1.519(3)
C4 C5 1.416(2)
C4 C11 1.482(2)
C5 C6 1.391(2)
C5 C17 1.522(2)
C6 H6 0.9500
C8 H8A 0.9800
C8 H8B 0.9800
C8 H8C 0.9800
C10 H10A 0.9800
C10 H10B 0.9800
C10 H10C 0.9800
C11 C16 1.400(2)
C11 C12 1.404(3)
C12 C13 1.395(3)
C12 H12 0.9500
C13 C14 1.391(3)
C13 H13 0.9500
C14 C15 1.393(3)
C14 H14 0.9500
C15 C16 1.393(2)
C15 H15 0.9500
C17 C18 1.547(3)
C18 C19 1.554(3)
C19 C20 1.525(4)

loop_
_geom_torsion_atom_site_label_1
_geom_torsion_atom_site_label_2
_geom_torsion_atom_site_label_3
_geom_torsion_atom_site_label_4
_geom_torsion
C6 C1 C2 O1 179.07(19)
C7 C1 C2 O1 -0.9(3)
C6 C1 C2 C3 -0.8(3)
C7 C1 C2 C3 179.22(19)
O1 C2 C3 C4 178.24(18)
C1 C2 C3 C4 -1.9(3)
O1 C2 C3 C9 -4.7(3)
C1 C2 C3 C9 175.19(18)
C2 C3 C4 C5 4.0(3)
C9 C3 C4 C5 -172.7(2)
C2 C3 C4 C11 -176.55(19)
C9 C3 C4 C11 6.7(3)
C3 C4 C5 C6 -3.6(3)
C11 C4 C5 C6 176.90(19)
C3 C4 C5 C17 175.57(18)
C11 C4 C5 C17 -3.9(3)
C4 C5 C6 C1 1.0(3)
C17 C5 C6 C1 -178.22(19)
C2 C1 C6 C5 1.2(3)
C7 C1 C6 C5 -178.8(2)
C8 O3 C7 O2 -7.3(3)
C8 O3 C7 C1 172.17(18)
C6 C1 C7 O2 -174.9(2)
C2 C1 C7 O2 5.0(3)
C6 C1 C7 O3 5.6(3)
C2 C1 C7 O3 -174.45(18)
C10 O5 C9 O4 0.3(3)
C10 O5 C9 C3 176.96(17)
C2 C3 C9 O4 69.5(3)
C4 C3 C9 O4 -113.6(2)
C2 C3 C9 O5 -107.2(2)
C4 C3 C9 O5 69.7(2)
C3 C4 C11 C16 -161.96(19)
C5 C4 C11 C16 17.5(3)
C3 C4 C11 C12 19.9(3)
C5 C4 C11 C12 -160.6(2)
C16 C11 C12 C13 3.3(3)
C4 C11 C12 C13 -178.6(2)
C11 C12 C13 C14 -0.9(3)
C12 C13 C14 C15 -1.0(4)
C13 C14 C15 C16 0.4(3)
C17 O6 C16 C15 150.93(17)
C17 O6 C16 C11 -30.1(3)
C14 C15 C16 O6 -178.94(19)
C14 C15 C16 C11 2.1(3)
C12 C11 C16 O6 177.18(19)
C4 C11 C16 O6 -1.1(3)
C12 C11 C16 C15 -3.9(3)
C4 C11 C16 C15 177.82(19)
C16 O6 C17 O7 166.13(15)
C16 O6 C17 C5 41.0(2)
C16 O6 C17 C18 -81.05(18)
C6 C5 C17 O7 32.8(3)
C4 C5 C17 O7 -146.41(18)
C6 C5 C17 O6 154.91(17)
C4 C5 C17 O6 -24.3(2)
C6 C5 C17 C18 -84.8(2)
C4 C5 C17 C18 95.9(2)
O7 C17 C18 F2 -58.89(17)
O6 C17 C18 F2 -173.87(14)
C5 C17 C18 F2 63.85(19)
O7 C17 C18 F1 -175.89(14)
O6 C17 C18 F1 69.13(16)
C5 C17 C18 F1 -53.15(18)
O7 C17 C18 C19 63.62(19)
O6 C17 C18 C19 -51.4(2)
C5 C17 C18 C19 -173.64(16)
F2 C18 C19 F4 83.3(2)
F1 C18 C19 F4 -162.37(19)
C17 C18 C19 F4 -40.4(3)
F2 C18 C19 F3 -158.24(19)
F1 C18 C19 F3 -43.9(2)
C17 C18 C19 F3 78.0(2)
F2 C18 C19 C20 -39.2(2)
F1 C18 C19 C20 75.2(2)
C17 C18 C19 C20 -162.88(18)
F4 C19 C20 F7 -172.6(2)
F3 C19 C20 F7 72.1(3)
C18 C19 C20 F7 -47.7(3)
F4 C19 C20 F5 64.9(3)
F3 C19 C20 F5 -50.4(3)
C18 C19 C20 F5 -170.2(2)
F4 C19 C20 F6 -51.5(3)
F3 C19 C20 F6 -166.8(2)
C18 C19 C20 F6 73.4(3)
